data_7219057
loop_
_publ_author_name
'Qi, Miao'
'Tan, Pei Zi'
'Xue, Fei'
'Malhi, Haripal Singh'
'Zhang, Zhong-Xing'
'Young, David J.'
'Hor, T. S. Andy'

_publ_section_title
;
 A supramolecular recyclable catalyst for aqueous Suzuki--Miyaura coupling
;
_journal_issue 5
_journal_name_full 'RSC Adv.'
_journal_page_first 3590
_journal_paper_doi 10.1039/C4RA13953D
_journal_volume 5
_journal_year 2014
_chemical_formula_sum 'C23 H35 Cl2 N5 Pd'
_chemical_formula_weight 558.86
_chemical_name_systematic
; 
 ? 
;
_space_group_IT_number 14
_symmetry_cell_setting monoclinic
_symmetry_space_group_name_Hall '-P 2ybc'
_symmetry_space_group_name_H-M 'P 1 21/c 1'
_atom_sites_solution_hydrogens geom
_atom_sites_solution_primary direct
_atom_sites_solution_secondary difmap
_audit_creation_method SHELXL-97
_audit_update_record
;
2014-10-30 deposited with the CCDC.
2014-12-11 downloaded from the CCDC.
;
_cell_angle_alpha 90.00
_cell_angle_beta 96.7110(10)
_cell_angle_gamma 90.00
_cell_formula_units_Z 4
_cell_length_a 9.8954(5)
_cell_length_b 13.9545(6)
_cell_length_c 17.7018(8)
_cell_measurement_reflns_used 6714
_cell_measurement_temperature 100(2)
_cell_measurement_theta_max 27.48
_cell_measurement_theta_min 2.32
_cell_volume 2427.61(19)
_computing_cell_refinement 'Bruker SMART'
_computing_data_collection 'Bruker SMART'
_computing_data_reduction 'Bruker SAINT'
_computing_molecular_graphics 'Bruker SHELXTL'
_computing_publication_material 'Bruker SHELXTL'
_computing_structure_refinement 'SHELXL-97 (Sheldrick, 1997)'
_computing_structure_solution 'SHELXS-97 (Sheldrick, 1990)'
_diffrn_ambient_temperature 100(2)
_diffrn_measured_fraction_theta_full 0.998
_diffrn_measured_fraction_theta_max 0.998
_diffrn_measurement_device_type 'CCD area detector'
_diffrn_measurement_method 'phi and omega scans'
_diffrn_radiation_monochromator graphite
_diffrn_radiation_source 'fine-focus sealed tube'
_diffrn_radiation_type MoK\a
_diffrn_radiation_wavelength 0.71073
_diffrn_reflns_av_R_equivalents 0.0331
_diffrn_reflns_av_sigmaI/netI 0.0373
_diffrn_reflns_limit_h_max 12
_diffrn_reflns_limit_h_min -12
_diffrn_reflns_limit_k_max 15
_diffrn_reflns_limit_k_min -18
_diffrn_reflns_limit_l_max 22
_diffrn_reflns_limit_l_min -21
_diffrn_reflns_number 16817
_diffrn_reflns_theta_full 27.50
_diffrn_reflns_theta_max 27.50
_diffrn_reflns_theta_min 1.86
_exptl_absorpt_coefficient_mu 1.005
_exptl_absorpt_correction_T_max 0.5629
_exptl_absorpt_correction_T_min 0.5022
_exptl_absorpt_correction_type multi-scan
_exptl_absorpt_process_details 'Sadabs, (Sheldrick 2008)'
_exptl_crystal_colour Orange
_exptl_crystal_density_diffrn 1.529
_exptl_crystal_density_meas ?
_exptl_crystal_density_method 'not measured'
_exptl_crystal_description Block
_exptl_crystal_F_000 1152
_exptl_crystal_size_max 0.38
_exptl_crystal_size_mid 0.17
_exptl_crystal_size_min 0.15
_refine_diff_density_max 0.656
_refine_diff_density_min -0.449
_refine_diff_density_rms 0.093
_refine_ls_extinction_method none
_refine_ls_goodness_of_fit_ref 1.084
_refine_ls_hydrogen_treatment constr
_refine_ls_matrix_type full
_refine_ls_number_parameters 284
_refine_ls_number_reflns 5558
_refine_ls_number_restraints 0
_refine_ls_restrained_S_all 1.084
_refine_ls_R_factor_all 0.0369
_refine_ls_R_factor_gt 0.0331
_refine_ls_shift/su_max 0.001
_refine_ls_shift/su_mean 0.000
_refine_ls_structure_factor_coef Fsqd
_refine_ls_weighting_details 'calc w=1/[\s^2^(Fo^2^)+(0.0318P)^2^+2.4697P] where P=(Fo^2^+2Fc^2^)/3'
_refine_ls_weighting_scheme calc
_refine_ls_wR_factor_gt 0.0773
_refine_ls_wR_factor_ref 0.0791
_reflns_number_gt 5120
_reflns_number_total 5558
_reflns_threshold_expression >2sigma(I)
_cod_data_source_file c4ra13953d2.cif
_cod_data_source_block d100
_cod_depositor_comments
;
The following automatic conversions were performed:

'_symmetry_cell_setting' value 'Monoclinic' changed to 'monoclinic'
according to
/usr/data/users/saulius/crontab/automatic-downloads/rss-feeds/RSC/lib/dictionaries/cif_core.dic
dictionary named 'cif_core.dic' version 2.4.2 from
2011-04-26.

'_exptl_absorpt_correction_type' value 'Multi-scan'
changed to 'multi-scan' according to
/usr/data/users/saulius/crontab/automatic-downloads/rss-feeds/RSC/lib/dictionaries/cif_core.dic
dictionary named 'cif_core.dic' version 2.4.2 from 2011-04-26.

Automatic conversion script
Id: cif_fix_values 2935 2014-11-11 08:27:57Z andrius 

The following automatic conversions were performed:

'_exptl_crystal_density_meas' value 'Not Measured' was changed to '?'
- the value is perceived as not measured.

Automatic conversion script
Id: cif_fix_values 3008 2015-01-20 13:52:24Z robertas 
;
_cod_original_sg_symbol_H-M P2(1)/c
_cod_database_code 7219057

loop_
_symmetry_equiv_pos_as_xyz
'x, y, z'
'-x, y+1/2, -z+1/2'
'-x, -y, -z'
'x, -y-1/2, z-1/2'

loop_
_atom_site_label
_atom_site_type_symbol
_atom_site_fract_x
_atom_site_fract_y
_atom_site_fract_z
_atom_site_U_iso_or_equiv
_atom_site_adp_type
_atom_site_occupancy
_atom_site_symmetry_multiplicity
_atom_site_calc_flag
_atom_site_refinement_flags
Pd1 Pd 0.623298(17) -0.143091(13) 0.090127(10) 0.01299(7) Uani 1 1 d .
Cl1 Cl 0.39862(6) -0.16908(5) 0.09949(4) 0.02641(15) Uani 1 1 d .
Cl2 Cl 0.60129(7) -0.19006(5) -0.03441(3) 0.02467(14) Uani 1 1 d .
N1 N 0.64948(19) -0.10521(15) 0.20126(11) 0.0146(4) Uani 1 1 d .
N2 N 0.6497(2) -0.01319(14) 0.22667(11) 0.0159(4) Uani 1 1 d .
N3 N 0.8237(2) -0.11952(14) 0.08662(11) 0.0139(4) Uani 1 1 d .
N4 N 0.8789(2) -0.02959(14) 0.08959(11) 0.0153(4) Uani 1 1 d .
N5 N 0.7458(2) 0.10053(15) 0.14008(12) 0.0173(4) Uani 1 1 d .
C1 C 0.6643(2) -0.16223(18) 0.26219(15) 0.0181(5) Uani 1 1 d .
C2 C 0.6743(3) -0.1059(2) 0.32768(14) 0.0207(5) Uani 1 1 d .
H2 H 0.6856 -0.1281 0.3788 0.025 Uiso 1 1 calc R
C3 C 0.6645(2) -0.0120(2) 0.30380(14) 0.0204(5) Uani 1 1 d .
C4 C 0.6674(3) -0.26819(19) 0.25479(15) 0.0227(5) Uani 1 1 d .
H4A H 0.5958 -0.2887 0.2152 0.034 Uiso 1 1 calc R
H4B H 0.6523 -0.2976 0.3034 0.034 Uiso 1 1 calc R
H4C H 0.7563 -0.2881 0.2410 0.034 Uiso 1 1 calc R
C5 C 0.6658(3) 0.0775(2) 0.34973(16) 0.0320(7) Uani 1 1 d .
H5A H 0.7571 0.1058 0.3545 0.048 Uiso 1 1 calc R
H5B H 0.6412 0.0625 0.4004 0.048 Uiso 1 1 calc R
H5C H 0.6001 0.1232 0.3245 0.048 Uiso 1 1 calc R
C6 C 0.6292(2) 0.06714(17) 0.17161(14) 0.0178(5) Uani 1 1 d .
H6A H 0.5609 0.0469 0.1293 0.021 Uiso 1 1 calc R
H6B H 0.5897 0.1217 0.1973 0.021 Uiso 1 1 calc R
C7 C 0.9249(3) -0.18201(18) 0.08822(13) 0.0166(5) Uani 1 1 d .
C8 C 1.0489(3) -0.13209(18) 0.09169(14) 0.0193(5) Uani 1 1 d .
H8 H 1.1372 -0.1593 0.0934 0.023 Uiso 1 1 calc R
C9 C 1.0174(2) -0.03633(19) 0.09205(13) 0.0173(5) Uani 1 1 d .
C10 C 0.9012(3) -0.28709(18) 0.08708(16) 0.0230(6) Uani 1 1 d .
H10A H 0.9270 -0.3134 0.1381 0.035 Uiso 1 1 calc R
H10B H 0.9562 -0.3172 0.0511 0.035 Uiso 1 1 calc R
H10C H 0.8047 -0.3000 0.0714 0.035 Uiso 1 1 calc R
C11 C 1.1108(3) 0.0480(2) 0.09491(14) 0.0216(5) Uani 1 1 d .
H11A H 1.0734 0.0961 0.0578 0.032 Uiso 1 1 calc R
H11B H 1.2004 0.0274 0.0827 0.032 Uiso 1 1 calc R
H11C H 1.1197 0.0759 0.1461 0.032 Uiso 1 1 calc R
C12 C 0.7893(2) 0.05510(17) 0.07533(13) 0.0162(5) Uani 1 1 d .
H12A H 0.8378 0.1032 0.0474 0.019 Uiso 1 1 calc R
H12B H 0.7074 0.0352 0.0414 0.019 Uiso 1 1 calc R
C13 C 0.8422(3) 0.16454(18) 0.18448(14) 0.0185(5) Uani 1 1 d .
H13A H 0.9357 0.1419 0.1801 0.022 Uiso 1 1 calc R
H13B H 0.8273 0.1599 0.2387 0.022 Uiso 1 1 calc R
C14 C 0.8316(2) 0.27064(18) 0.16031(14) 0.0176(5) Uani 1 1 d .
C15 C 0.6959(3) 0.31444(19) 0.17713(16) 0.0219(5) Uani 1 1 d .
H15A H 0.6196 0.2809 0.1469 0.026 Uiso 1 1 calc R
H15B H 0.6854 0.3061 0.2317 0.026 Uiso 1 1 calc R
C16 C 0.6916(3) 0.4213(2) 0.15713(17) 0.0264(6) Uani 1 1 d .
H16 H 0.6033 0.4493 0.1688 0.032 Uiso 1 1 calc R
C17 C 0.7041(3) 0.4334(2) 0.07264(16) 0.0264(6) Uani 1 1 d .
H17A H 0.6994 0.5022 0.0590 0.032 Uiso 1 1 calc R
H17B H 0.6280 0.4000 0.0422 0.032 Uiso 1 1 calc R
C18 C 0.8400(3) 0.3914(2) 0.05477(16) 0.0240(6) Uani 1 1 d .
H18 H 0.8485 0.3994 -0.0006 0.029 Uiso 1 1 calc R
C19 C 0.8441(3) 0.28417(18) 0.07515(14) 0.0188(5) Uani 1 1 d .
H19A H 0.7684 0.2505 0.0445 0.023 Uiso 1 1 calc R
H19B H 0.9308 0.2560 0.0630 0.023 Uiso 1 1 calc R
C20 C 0.8089(3) 0.4725(2) 0.20417(18) 0.0309(6) Uani 1 1 d .
H20A H 0.8003 0.4645 0.2590 0.037 Uiso 1 1 calc R
H20B H 0.8052 0.5419 0.1924 0.037 Uiso 1 1 calc R
C21 C 0.9455(3) 0.4312(2) 0.18659(17) 0.0275(6) Uani 1 1 d .
H21 H 1.0220 0.4653 0.2174 0.033 Uiso 1 1 calc R
C22 C 0.9581(3) 0.44329(19) 0.10217(17) 0.0280(6) Uani 1 1 d .
H22A H 1.0459 0.4164 0.0905 0.034 Uiso 1 1 calc R
H22B H 0.9563 0.5123 0.0890 0.034 Uiso 1 1 calc R
C23 C 0.9499(3) 0.3241(2) 0.20617(15) 0.0238(6) Uani 1 1 d .
H23A H 0.9440 0.3157 0.2612 0.029 Uiso 1 1 calc R
H23B H 1.0374 0.2966 0.1947 0.029 Uiso 1 1 calc R

loop_
_atom_site_aniso_label
_atom_site_aniso_U_11
_atom_site_aniso_U_22
_atom_site_aniso_U_33
_atom_site_aniso_U_23
_atom_site_aniso_U_13
_atom_site_aniso_U_12
Pd1 0.01136(10) 0.01362(10) 0.01388(10) 0.00084(6) 0.00101(6) -0.00123(7)
Cl1 0.0119(3) 0.0367(4) 0.0302(4) 0.0042(3) 0.0008(2) -0.0045(3)
Cl2 0.0289(3) 0.0277(3) 0.0167(3) -0.0038(2) -0.0006(2) -0.0046(3)
N1 0.0118(9) 0.0159(10) 0.0162(10) 0.0011(8) 0.0016(7) -0.0007(8)
N2 0.0157(10) 0.0161(10) 0.0165(10) -0.0011(8) 0.0042(8) 0.0003(8)
N3 0.0145(10) 0.0132(10) 0.0146(10) 0.0006(7) 0.0042(7) -0.0019(8)
N4 0.0149(10) 0.0142(10) 0.0171(10) -0.0012(8) 0.0030(8) -0.0021(8)
N5 0.0206(11) 0.0125(10) 0.0197(11) -0.0022(8) 0.0061(8) -0.0021(8)
C1 0.0113(11) 0.0226(13) 0.0208(13) 0.0043(10) 0.0039(9) 0.0012(9)
C2 0.0166(12) 0.0307(14) 0.0149(12) 0.0027(10) 0.0014(9) 0.0002(11)
C3 0.0150(12) 0.0286(14) 0.0178(12) -0.0008(10) 0.0025(9) -0.0016(10)
C4 0.0230(13) 0.0215(13) 0.0236(13) 0.0083(10) 0.0025(10) 0.0003(11)
C5 0.0435(18) 0.0326(16) 0.0199(14) -0.0061(12) 0.0044(12) 0.0024(13)
C6 0.0196(12) 0.0151(12) 0.0193(12) 0.0018(9) 0.0045(9) 0.0045(10)
C7 0.0185(12) 0.0173(12) 0.0144(11) 0.0019(9) 0.0038(9) 0.0030(10)
C8 0.0144(12) 0.0249(14) 0.0188(12) 0.0010(10) 0.0029(9) 0.0027(10)
C9 0.0124(11) 0.0254(13) 0.0144(11) 0.0007(9) 0.0026(9) -0.0018(10)
C10 0.0254(14) 0.0158(12) 0.0292(14) 0.0012(10) 0.0090(11) 0.0037(10)
C11 0.0182(12) 0.0261(14) 0.0209(13) -0.0003(10) 0.0044(10) -0.0037(10)
C12 0.0193(12) 0.0131(11) 0.0166(12) 0.0015(9) 0.0032(9) -0.0004(9)
C13 0.0206(13) 0.0185(12) 0.0162(12) -0.0002(9) 0.0011(9) 0.0016(10)
C14 0.0154(12) 0.0171(12) 0.0200(12) -0.0016(9) 0.0016(9) 0.0002(9)
C15 0.0194(13) 0.0206(13) 0.0261(14) -0.0030(10) 0.0040(10) 0.0003(10)
C16 0.0228(14) 0.0204(14) 0.0368(16) -0.0027(11) 0.0062(11) 0.0049(11)
C17 0.0276(14) 0.0177(13) 0.0329(15) 0.0029(11) -0.0012(11) 0.0040(11)
C18 0.0281(14) 0.0221(13) 0.0224(13) 0.0043(11) 0.0060(11) 0.0012(11)
C19 0.0224(13) 0.0166(12) 0.0175(12) 0.0002(9) 0.0025(10) -0.0001(10)
C20 0.0355(16) 0.0217(14) 0.0361(17) -0.0084(12) 0.0068(13) 0.0004(12)
C21 0.0250(14) 0.0202(14) 0.0361(16) -0.0075(11) -0.0011(12) -0.0049(11)
C22 0.0268(14) 0.0156(13) 0.0427(17) 0.0018(11) 0.0083(12) -0.0003(11)
C23 0.0210(13) 0.0252(14) 0.0240(14) -0.0038(11) -0.0021(10) -0.0009(11)

loop_
_atom_type_symbol
_atom_type_description
_atom_type_scat_dispersion_real
_atom_type_scat_dispersion_imag
_atom_type_scat_source
C C 0.0033 0.0016 'International Tables Vol C Tables 4.2.6.8 and 6.1.1.4'
H H 0.0000 0.0000 'International Tables Vol C Tables 4.2.6.8 and 6.1.1.4'
N N 0.0061 0.0033 'International Tables Vol C Tables 4.2.6.8 and 6.1.1.4'
Cl Cl 0.1484 0.1585 'International Tables Vol C Tables 4.2.6.8 and 6.1.1.4'
Pd Pd -0.9988 1.0072 'International Tables Vol C Tables 4.2.6.8 and 6.1.1.4'

loop_
_geom_angle_atom_site_label_1
_geom_angle_atom_site_label_2
_geom_angle_atom_site_label_3
_geom_angle
N3 Pd1 N1 88.44(8)
N3 Pd1 Cl1 177.60(6)
N1 Pd1 Cl1 89.20(6)
N3 Pd1 Cl2 90.01(6)
N1 Pd1 Cl2 177.62(6)
Cl1 Pd1 Cl2 92.33(3)
C1 N1 N2 107.4(2)
C1 N1 Pd1 128.26(18)
N2 N1 Pd1 124.25(15)
C3 N2 N1 109.9(2)
C3 N2 C6 130.0(2)
N1 N2 C6 120.07(19)
C7 N3 N4 107.79(19)
C7 N3 Pd1 129.39(17)
N4 N3 Pd1 122.54(15)
N3 N4 C9 109.4(2)
N3 N4 C12 119.81(19)
C9 N4 C12 129.6(2)
C6 N5 C12 120.6(2)
C6 N5 C13 119.8(2)
C12 N5 C13 117.7(2)
N1 C1 C2 109.1(2)
N1 C1 C4 121.6(2)
C2 C1 C4 129.3(2)
C3 C2 C1 106.6(2)
N2 C3 C2 107.0(2)
N2 C3 C5 123.5(2)
C2 C3 C5 129.4(2)
N5 C6 N2 116.8(2)
N3 C7 C8 109.1(2)
N3 C7 C10 122.1(2)
C8 C7 C10 128.7(2)
C9 C8 C7 106.6(2)
N4 C9 C8 107.1(2)
N4 C9 C11 124.0(2)
C8 C9 C11 128.9(2)
N5 C12 N4 116.8(2)
N5 C13 C14 114.7(2)
C15 C14 C23 109.5(2)
C15 C14 C19 108.3(2)
C23 C14 C19 108.3(2)
C15 C14 C13 111.2(2)
C23 C14 C13 107.2(2)
C19 C14 C13 112.3(2)
C16 C15 C14 110.1(2)
C17 C16 C20 109.9(2)
C17 C16 C15 109.3(2)
C20 C16 C15 109.3(2)
C16 C17 C18 109.5(2)
C17 C18 C22 109.7(2)
C17 C18 C19 108.8(2)
C22 C18 C19 109.4(2)
C14 C19 C18 110.3(2)
C16 C20 C21 110.3(2)
C22 C21 C23 109.0(2)
C22 C21 C20 109.4(2)
C23 C21 C20 108.8(2)
C21 C22 C18 109.8(2)
C21 C23 C14 110.7(2)

loop_
_geom_bond_atom_site_label_1
_geom_bond_atom_site_label_2
_geom_bond_distance
Pd1 N3 2.019(2)
Pd1 N1 2.024(2)
Pd1 Cl1 2.2777(6)
Pd1 Cl2 2.2858(6)
N1 C1 1.334(3)
N1 N2 1.361(3)
N2 C3 1.356(3)
N2 C6 1.484(3)
N3 C7 1.326(3)
N3 N4 1.367(3)
N4 C9 1.369(3)
N4 C12 1.481(3)
N5 C6 1.418(3)
N5 C12 1.420(3)
N5 C13 1.467(3)
C1 C2 1.394(4)
C1 C4 1.485(4)
C2 C3 1.377(4)
C3 C5 1.490(4)
C7 C8 1.405(4)
C7 C10 1.485(3)
C8 C9 1.372(4)
C9 C11 1.493(3)
C13 C14 1.541(3)
C14 C15 1.536(3)
C14 C23 1.538(3)
C14 C19 1.539(3)
C15 C16 1.533(4)
C16 C17 1.524(4)
C16 C20 1.525(4)
C17 C18 1.533(4)
C18 C22 1.538(4)
C18 C19 1.539(4)
C20 C21 1.535(4)
C21 C22 1.523(4)
C21 C23 1.534(4)
